data_7225121
loop_
_publ_author_name
'Meng, Yanxia'
'Yang, Hua'
'Li, DaCheng'
'Zeng, Suyuan'
'Chen, Guifang'
'Li, Shengli'
'Dou, Jianmin'

_publ_section_title
;
 Synthesis, Crystal Structure, DNA-Binding and Magnetism of Copper
 15-Metallacrown-5 Complexes Based on Glycinehydroxamic Acid Ligand
;
_journal_name_full 'RSC Adv.'
_journal_paper_doi 10.1039/C6RA05239H
_journal_year 2016
_chemical_formula_moiety '{Gd(OAc)(H2O)[15-MCCu(N)glyha-5] (H2O)3}?2NO3?5H2O'
_chemical_formula_sum 'C12 H41 Cu5 Gd N12 O27'
_chemical_formula_weight 1260.52
_chemical_name_common metallacrown
_chemical_name_systematic '{Gd(OAc)(H2O)[15-MCCu(N)glyha-5] (H2O)3}?2NO3?5H2O'
_space_group_crystal_system triclinic
_space_group_IT_number 2
_space_group_name_Hall '-P 1'
_space_group_name_H-M_alt 'P -1'
_symmetry_space_group_name_Hall '-P 1'
_symmetry_space_group_name_H-M 'P -1'
_atom_sites_solution_hydrogens mixed
_audit_creation_method SHELXL-2014/7
_audit_update_record
;
2016-04-19 deposited with the CCDC.
2016-05-03 downloaded from the CCDC.
;
_cell_angle_alpha 101.321(6)
_cell_angle_beta 107.610(6)
_cell_angle_gamma 106.655(7)
_cell_formula_units_Z 2
_cell_length_a 10.5669(8)
_cell_length_b 12.3139(9)
_cell_length_c 16.1763(10)
_cell_measurement_reflns_used 3185
_cell_measurement_temperature 293(2)
_cell_measurement_theta_max 27.4630
_cell_measurement_theta_min 2.9930
_cell_volume 1827.4(3)
_computing_cell_refinement 'CrysAlisPro, Agilent Technologies'
_computing_data_collection 'CrysAlisPro, Agilent Technologies'
_computing_data_reduction 'CrysAlisPro, Agilent Technologies'
_computing_molecular_graphics 'Bruker SHELXTL'
_computing_publication_material 'Bruker SHELXTL'
_computing_structure_refinement 'SHELXL-2014/7 (Sheldrick, 2014)'
_computing_structure_solution 'Bruker SHELXTL'
_diffrn_ambient_temperature 293(2)
_diffrn_measured_fraction_theta_full 0.999
_diffrn_measured_fraction_theta_max 0.999
_diffrn_measurement_device_type 'Xcalibur, Eos, Gemini'
_diffrn_measurement_method '\w scans'
_diffrn_radiation_type MoK\a
_diffrn_radiation_wavelength 0.71073
_diffrn_reflns_av_R_equivalents 0.0708
_diffrn_reflns_av_unetI/netI 0.1245
_diffrn_reflns_Laue_measured_fraction_full 0.999
_diffrn_reflns_Laue_measured_fraction_max 0.999
_diffrn_reflns_limit_h_max 12
_diffrn_reflns_limit_h_min -12
_diffrn_reflns_limit_k_max 14
_diffrn_reflns_limit_k_min -14
_diffrn_reflns_limit_l_max 19
_diffrn_reflns_limit_l_min -19
_diffrn_reflns_number 11689
_diffrn_reflns_point_group_measured_fraction_full 0.999
_diffrn_reflns_point_group_measured_fraction_max 0.999
_diffrn_reflns_theta_full 25.017
_diffrn_reflns_theta_max 25.017
_diffrn_reflns_theta_min 2.509
_exptl_absorpt_coefficient_mu 4.758
_exptl_absorpt_correction_T_max 0.5165
_exptl_absorpt_correction_T_min 0.2398
_exptl_absorpt_correction_type multi-scan
_exptl_absorpt_process_details sadabs
_exptl_crystal_colour blue
_exptl_crystal_density_diffrn 2.291
_exptl_crystal_description block
_exptl_crystal_F_000 1244
_exptl_crystal_preparation 'Magnetic properties,DNA interaction'
_exptl_crystal_size_max 0.420
_exptl_crystal_size_mid 0.310
_exptl_crystal_size_min 0.160
_refine_diff_density_max 2.790
_refine_diff_density_min -3.309
_refine_diff_density_rms 0.328
_refine_ls_extinction_method none
_refine_ls_goodness_of_fit_ref 1.108
_refine_ls_hydrogen_treatment constr
_refine_ls_matrix_type full
_refine_ls_number_parameters 515
_refine_ls_number_reflns 6459
_refine_ls_number_restraints 1422
_refine_ls_restrained_S_all 1.031
_refine_ls_R_factor_all 0.0977
_refine_ls_R_factor_gt 0.0759
_refine_ls_shift/su_max 0.020
_refine_ls_shift/su_mean 0.000
_refine_ls_structure_factor_coef Fsqd
_refine_ls_weighting_details 'w=1/[\s^2^(Fo^2^)+(0.0719P)^2^+26.4100P] where P=(Fo^2^+2Fc^2^)/3'
_refine_ls_weighting_scheme calc
_refine_ls_wR_factor_gt 0.1741
_refine_ls_wR_factor_ref 0.2053
_reflns_Friedel_coverage 0.000
_reflns_number_gt 5055
_reflns_number_total 6459
_reflns_threshold_expression 'I > 2\s(I)'
_cod_data_source_file c6ra05239h2.cif
_cod_data_source_block exp_6326
_cod_original_cell_volume 1827.4(2)
_cod_database_code 7225121
_shelx_shelxl_version_number 2014/7
_shelx_space_group_comment
;
The symmetry employed for this shelxl refinement is uniquely defined
by the following loop, which should always be used as a source of
symmetry information in preference to the above space-group names.
They are only intended as comments.
;
_shelx_estimated_absorpt_t_min 0.240
_shelx_estimated_absorpt_t_max 0.516

loop_
_space_group_symop_operation_xyz
'x, y, z'
'-x, -y, -z'

loop_
_atom_site_label
_atom_site_type_symbol
_atom_site_fract_x
_atom_site_fract_y
_atom_site_fract_z
_atom_site_U_iso_or_equiv
_atom_site_adp_type
_atom_site_occupancy
_atom_site_site_symmetry_order
_atom_site_calc_flag
_atom_site_refinement_flags_posn
_atom_site_refinement_flags_adp
Gd1 Gd 0.77650(6) 0.63151(5) 0.29528(4) 0.0100(2) Uani 1 1 d . U
Cu1 Cu 0.71362(17) 0.52764(14) 0.04103(10) 0.0140(4) Uani 1 1 d . U
Cu2 Cu 0.89224(17) 0.91412(14) 0.22176(11) 0.0165(4) Uani 1 1 d . U
Cu3 Cu 1.09919(16) 0.87280(14) 0.50147(10) 0.0122(4) Uani 1 1 d . U
Cu4 Cu 0.80853(16) 0.51822(14) 0.50657(10) 0.0133(4) Uani 1 1 d . U
Cu5 Cu 0.57061(17) 0.28978(14) 0.20494(11) 0.0160(4) Uani 1 1 d . U
O1 O 0.7469(10) 0.6531(8) -0.0139(6) 0.0190(17) Uani 1 1 d . U
O2 O 0.7464(10) 0.6544(8) 0.1474(6) 0.0156(14) Uani 1 1 d . U
O3 O 1.0520(10) 1.0474(8) 0.3159(6) 0.0177(16) Uani 1 1 d . U
O4 O 0.8889(10) 0.8447(8) 0.3221(6) 0.0179(14) Uani 1 1 d . U
O5 O 1.1491(9) 0.8280(8) 0.6140(6) 0.0147(15) Uani 1 1 d . U
O6 O 0.9422(9) 0.7218(8) 0.4518(6) 0.0162(14) Uani 1 1 d . U
O7 O 0.6857(9) 0.3525(8) 0.4758(6) 0.0144(16) Uani 1 1 d . U
O8 O 0.7462(10) 0.4855(8) 0.3760(6) 0.0176(14) Uani 1 1 d . U
O9 O 0.5337(10) 0.2162(8) 0.0775(6) 0.0195(16) Uani 1 1 d . U
O10 O 0.6806(10) 0.4351(8) 0.1894(6) 0.0172(14) Uani 1 1 d . U
O11 O 1.0022(9) 0.6314(8) 0.2874(6) 0.0166(11) Uani 1 1 d . U
H11B H 1.0682 0.6799 0.3371 0.020 Uiso 1 1 d R U
H11C H 1.0123 0.6601 0.2451 0.020 Uiso 1 1 d R U
O12 O 1.2306(9) 0.7899(8) 0.4339(6) 0.0153(12) Uani 1 1 d . U
H12E H 1.2703 0.7531 0.4661 0.018 Uiso 1 1 d R U
H12F H 1.2945 0.8435 0.4270 0.018 Uiso 1 1 d R U
O13 O 0.3592(9) 0.3284(8) 0.1877(6) 0.0187(12) Uani 1 1 d . U
H13B H 0.3257 0.3258 0.1322 0.022 Uiso 1 1 d R U
H13C H 0.3874 0.4011 0.2188 0.022 Uiso 1 1 d R U
O14 O 0.7185(10) 0.9917(8) 0.2257(6) 0.0199(15) Uani 1 1 d . U
H14B H 0.7466 1.0429 0.2775 0.024 Uiso 1 1 d R U
H14C H 0.6424 0.9361 0.2182 0.024 Uiso 1 1 d R U
O15 O 0.6236(10) 0.5879(8) 0.5213(6) 0.0191(16) Uani 1 1 d . U
H15B H 0.6052 0.6240 0.4821 0.023 Uiso 1 1 d R U
H15C H 0.6566 0.6388 0.5738 0.023 Uiso 1 1 d R U
O16 O 0.378(2) 0.988(2) 0.9497(16) 0.147(10) Uani 1 1 d . .
H16C H 0.4052 0.9291 0.9446 0.177 Uiso 1 1 d R U
H16D H 0.3483 0.9967 0.8973 0.177 Uiso 1 1 d R U
O17 O 0.7685(10) 0.7395(9) 0.6951(6) 0.0217(19) Uani 1 1 d . U
H17C H 0.8206 0.8110 0.7041 0.026 Uiso 1 1 d R U
H17D H 0.7396 0.7372 0.7386 0.026 Uiso 1 1 d R U
O18 O 0.7983(11) 0.0317(10) 0.8747(8) 0.034(2) Uani 1 1 d . U
H18C H 0.7855 0.0675 0.8347 0.041 Uiso 1 1 d R U
H18D H 0.8341 0.0830 0.9272 0.041 Uiso 1 1 d R U
O19 O 0.9765(10) 0.5746(9) 0.1090(6) 0.0232(15) Uani 1 1 d . U
H19C H 1.0170 0.6079 0.0776 0.028 Uiso 1 1 d R U
H19D H 0.9994 0.5148 0.1140 0.028 Uiso 1 1 d R U
O20 O 0.6221(10) 0.6774(8) 0.3778(6) 0.0199(16) Uani 1 1 d . U
O21 O 0.5266(11) 0.6064(10) 0.2327(7) 0.0331(17) Uani 1 1 d . U
O22 O 0.9032(12) 0.3001(10) -0.0084(7) 0.0323(15) Uani 1 1 d . U
O23 O 0.9280(15) 0.1917(12) 0.0769(9) 0.052(2) Uani 1 1 d . U
O24 O 1.0343(13) 0.3777(10) 0.1342(8) 0.0393(17) Uani 1 1 d . U
O25 O 0.5515(11) 0.0835(11) 0.6092(8) 0.036(2) Uani 1 1 d . U
O26 O 0.5481(12) 0.1167(11) 0.7442(8) 0.0364(19) Uani 1 1 d . U
O27 O 0.7421(12) 0.1198(11) 0.7245(8) 0.0384(19) Uani 1 1 d . U
C1 C 0.8368(16) 0.8680(13) 0.0300(10) 0.024(2) Uani 1 1 d . U
H1A H 0.7550 0.8813 -0.0073 0.029 Uiso 1 1 calc R U
H1B H 0.8981 0.8644 -0.0037 0.029 Uiso 1 1 calc R U
C2 C 0.7875(14) 0.7540(12) 0.0484(9) 0.018(2) Uani 1 1 d . U
C3 C 1.2256(14) 1.0876(12) 0.4670(9) 0.019(2) Uani 1 1 d . U
H3A H 1.3052 1.0878 0.4488 0.022 Uiso 1 1 calc R U
H3B H 1.2306 1.1691 0.4849 0.022 Uiso 1 1 calc R U
C4 C 1.0881(13) 1.0132(12) 0.3879(9) 0.0132(18) Uani 1 1 d . U
C5 C 1.0484(14) 0.6722(12) 0.6751(9) 0.018(2) Uani 1 1 d . U
H5A H 1.1285 0.6461 0.6890 0.021 Uiso 1 1 calc R U
H5B H 1.0602 0.7298 0.7300 0.021 Uiso 1 1 calc R U
C6 C 1.0454(13) 0.7305(12) 0.5991(9) 0.013(2) Uani 1 1 d . U
C7 C 0.5265(14) 0.1798(12) 0.3418(9) 0.016(2) Uani 1 1 d . U
H7A H 0.5675 0.1284 0.3696 0.020 Uiso 1 1 calc R U
H7B H 0.4367 0.1696 0.3495 0.020 Uiso 1 1 calc R U
C8 C 0.6280(14) 0.3089(12) 0.3886(9) 0.0147(18) Uani 1 1 d . U
C9 C 0.5733(15) 0.2770(13) -0.0485(9) 0.020(2) Uani 1 1 d . U
H9A H 0.4728 0.2513 -0.0866 0.023 Uiso 1 1 calc R U
H9B H 0.6054 0.2127 -0.0654 0.023 Uiso 1 1 calc R U
C10 C 0.5901(15) 0.3006(13) 0.0478(9) 0.020(2) Uani 1 1 d . U
C11 C 0.5137(15) 0.6348(13) 0.3063(10) 0.0207(19) Uani 1 1 d . U
C12 C 0.3662(15) 0.6088(13) 0.3062(10) 0.0225(19) Uani 1 1 d . U
H12A H 0.3223 0.6548 0.2744 0.034 Uiso 1 1 calc R U
H12B H 0.3716 0.6296 0.3679 0.034 Uiso 1 1 calc R U
H12C H 0.3101 0.5255 0.2762 0.034 Uiso 1 1 calc R U
N1 N 0.9177(12) 0.9700(10) 0.1175(8) 0.0196(19) Uani 1 1 d . U
H1C H 0.8854 1.0289 0.1137 0.023 Uiso 1 1 calc R U
H1D H 1.0101 0.9977 0.1269 0.023 Uiso 1 1 calc R U
N2 N 0.7923(12) 0.7618(10) 0.1295(8) 0.0165(15) Uani 1 1 d . U
N3 N 1.2372(12) 1.0410(10) 0.5454(8) 0.0172(18) Uani 1 1 d . U
H3C H 1.2178 1.0855 0.5867 0.021 Uiso 1 1 calc R U
H3D H 1.3258 1.0438 0.5715 0.021 Uiso 1 1 calc R U
N4 N 1.0150(11) 0.9182(10) 0.3967(7) 0.0136(15) Uani 1 1 d . U
N5 N 0.9121(11) 0.5681(10) 0.6447(7) 0.0147(18) Uani 1 1 d . U
H5C H 0.8565 0.5874 0.6720 0.018 Uiso 1 1 calc R U
H5D H 0.9308 0.5075 0.6607 0.018 Uiso 1 1 calc R U
N6 N 0.9426(11) 0.6688(10) 0.5203(7) 0.0140(16) Uani 1 1 d . U
N7 N 0.5001(12) 0.1454(10) 0.2417(7) 0.0179(18) Uani 1 1 d . U
H7C H 0.4069 0.1068 0.2093 0.021 Uiso 1 1 calc R U
H7D H 0.5447 0.0965 0.2300 0.021 Uiso 1 1 calc R U
N8 N 0.6474(11) 0.3679(10) 0.3326(7) 0.0134(16) Uani 1 1 d . U
N9 N 0.6558(13) 0.3843(10) -0.0662(8) 0.0204(18) Uani 1 1 d . U
H9C H 0.6022 0.3930 -0.1168 0.024 Uiso 1 1 calc R U
H9D H 0.7331 0.3760 -0.0735 0.024 Uiso 1 1 calc R U
N10 N 0.6629(12) 0.4098(10) 0.0969(7) 0.0170(17) Uani 1 1 d . U
N11 N 0.9554(16) 0.2911(13) 0.0701(10) 0.039(2) Uani 1 1 d . U
N12 N 0.6163(14) 0.1103(13) 0.6963(9) 0.031(2) Uani 1 1 d . U

loop_
_atom_site_aniso_label
_atom_site_aniso_U_11
_atom_site_aniso_U_22
_atom_site_aniso_U_33
_atom_site_aniso_U_23
_atom_site_aniso_U_13
_atom_site_aniso_U_12
Gd1 0.0109(3) 0.0081(3) 0.0081(3) 0.0027(3) 0.0032(2) -0.0002(3)
Cu1 0.0162(9) 0.0149(9) 0.0094(8) 0.0034(7) 0.0049(6) 0.0043(7)
Cu2 0.0185(9) 0.0109(8) 0.0169(9) 0.0080(7) 0.0031(7) 0.0024(7)
Cu3 0.0109(8) 0.0090(8) 0.0122(8) 0.0020(6) 0.0031(6) -0.0003(6)
Cu4 0.0137(8) 0.0129(8) 0.0101(8) 0.0057(6) 0.0034(6) 0.0001(6)
Cu5 0.0170(9) 0.0103(8) 0.0140(8) 0.0004(7) 0.0070(7) -0.0031(7)
O1 0.020(3) 0.019(3) 0.014(3) 0.006(3) 0.004(3) 0.004(3)
O2 0.020(2) 0.012(2) 0.013(2) 0.006(2) 0.005(2) 0.004(2)
O3 0.018(3) 0.011(3) 0.018(3) 0.004(2) 0.004(2) 0.000(2)
O4 0.017(2) 0.014(2) 0.016(2) 0.004(2) 0.001(2) 0.002(2)
O5 0.013(3) 0.013(3) 0.014(3) 0.002(2) 0.004(2) 0.004(2)
O6 0.016(2) 0.014(2) 0.013(2) 0.004(2) 0.002(2) 0.001(2)
O7 0.014(3) 0.011(3) 0.015(3) 0.005(3) 0.004(2) 0.001(2)
O8 0.016(2) 0.014(2) 0.016(2) 0.005(2) 0.004(2) -0.002(2)
O9 0.020(3) 0.017(3) 0.016(3) 0.000(2) 0.008(2) 0.001(2)
O10 0.019(2) 0.016(2) 0.013(2) 0.004(2) 0.0076(19) 0.000(2)
O11 0.0180(15) 0.0148(15) 0.0142(15) 0.0037(15) 0.0058(14) 0.0030(14)
O12 0.0143(19) 0.0126(19) 0.0148(19) 0.0039(17) 0.0038(17) 0.0012(17)
O13 0.0175(19) 0.0174(19) 0.0161(18) 0.0022(17) 0.0038(17) 0.0039(17)
O14 0.020(2) 0.015(2) 0.018(2) 0.005(2) 0.002(2) 0.002(2)
O15 0.018(3) 0.018(3) 0.014(3) 0.004(2) 0.001(2) 0.003(2)
O16 0.14(2) 0.12(2) 0.14(2) 0.008(16) -0.002(16) 0.065(17)
O17 0.021(4) 0.018(4) 0.019(4) 0.006(3) 0.005(3) 0.000(3)
O18 0.027(4) 0.046(4) 0.036(4) 0.022(4) 0.015(3) 0.012(3)
O19 0.028(2) 0.019(2) 0.022(2) 0.005(2) 0.009(2) 0.007(2)
O20 0.017(3) 0.019(3) 0.016(3) 0.000(2) 0.002(2) 0.003(2)
O21 0.023(3) 0.037(3) 0.022(3) -0.005(2) 0.000(2) 0.005(2)
O22 0.036(2) 0.025(2) 0.028(2) 0.004(2) 0.011(2) 0.005(2)
O23 0.061(3) 0.034(3) 0.044(3) 0.005(3) 0.013(3) 0.003(3)
O24 0.043(3) 0.029(3) 0.033(3) 0.002(2) 0.007(2) 0.009(2)
O25 0.024(4) 0.048(4) 0.037(4) 0.024(4) 0.011(3) 0.009(3)
O26 0.028(3) 0.049(4) 0.038(4) 0.021(3) 0.017(3) 0.012(3)
O27 0.026(3) 0.053(4) 0.038(4) 0.022(3) 0.014(3) 0.010(3)
C1 0.023(4) 0.020(4) 0.019(4) 0.011(3) 0.002(3) -0.004(3)
C2 0.019(3) 0.017(3) 0.016(3) 0.008(3) 0.003(3) 0.003(3)
C3 0.016(3) 0.014(3) 0.018(3) 0.002(3) 0.003(3) 0.000(3)
C4 0.012(3) 0.012(3) 0.013(3) 0.003(3) 0.005(3) 0.003(3)
C5 0.016(3) 0.018(4) 0.015(3) 0.005(3) 0.004(3) 0.001(3)
C6 0.013(3) 0.012(3) 0.014(3) 0.003(3) 0.005(3) 0.005(3)
C7 0.017(3) 0.013(3) 0.014(3) 0.007(3) 0.003(3) 0.000(3)
C8 0.014(3) 0.013(3) 0.015(3) 0.005(3) 0.003(3) 0.004(3)
C9 0.023(3) 0.018(3) 0.018(3) 0.003(3) 0.012(3) 0.005(3)
C10 0.022(3) 0.018(3) 0.018(3) 0.001(3) 0.013(3) 0.004(3)
C11 0.018(3) 0.020(3) 0.016(3) 0.000(3) 0.003(3) 0.005(3)
C12 0.018(3) 0.023(3) 0.018(3) -0.001(3) 0.003(3) 0.006(3)
N1 0.019(3) 0.016(3) 0.018(3) 0.009(3) 0.004(3) 0.000(3)
N2 0.018(2) 0.014(2) 0.015(2) 0.005(2) 0.004(2) 0.004(2)
N3 0.015(3) 0.013(3) 0.017(3) 0.001(3) 0.005(3) 0.001(3)
N4 0.014(2) 0.012(2) 0.013(2) 0.004(2) 0.005(2) 0.001(2)
N5 0.013(3) 0.015(3) 0.015(3) 0.007(3) 0.002(3) 0.005(3)
N6 0.014(2) 0.012(2) 0.013(2) 0.005(2) 0.003(2) 0.001(2)
N7 0.018(3) 0.014(3) 0.015(3) 0.002(3) 0.004(3) 0.002(3)
N8 0.014(3) 0.012(3) 0.013(3) 0.007(2) 0.003(2) 0.003(2)
N9 0.023(3) 0.019(3) 0.018(3) 0.004(3) 0.010(3) 0.006(3)
N10 0.020(3) 0.016(3) 0.013(3) 0.001(2) 0.008(2) 0.003(2)
N11 0.047(3) 0.025(3) 0.037(3) 0.007(3) 0.012(3) 0.009(3)
N12 0.023(4) 0.046(4) 0.034(4) 0.024(4) 0.016(3) 0.013(3)

loop_
_atom_type_symbol
_atom_type_description
_atom_type_scat_dispersion_real
_atom_type_scat_dispersion_imag
_atom_type_scat_source
C C 0.0033 0.0016 'International Tables Vol C Tables 4.2.6.8 and 6.1.1.4'
H H 0.0000 0.0000 'International Tables Vol C Tables 4.2.6.8 and 6.1.1.4'
O O 0.0106 0.0060 'International Tables Vol C Tables 4.2.6.8 and 6.1.1.4'
Cu Cu 0.3201 1.2651 'International Tables Vol C Tables 4.2.6.8 and 6.1.1.4'
Gd Gd -0.1653 3.9035 'International Tables Vol C Tables 4.2.6.8 and 6.1.1.4'
N N 0.0061 0.0033 'International Tables Vol C Tables 4.2.6.8 and 6.1.1.4'

loop_
_geom_angle_atom_site_label_1
_geom_angle_atom_site_label_2
_geom_angle_atom_site_label_3
_geom_angle
O10 Gd1 O2 73.2(3)
O10 Gd1 O6 134.0(3)
O2 Gd1 O6 140.3(3)
O10 Gd1 O21 80.3(3)
O2 Gd1 O21 77.5(3)
O6 Gd1 O21 128.0(3)
O10 Gd1 O8 70.5(3)
O2 Gd1 O8 143.7(3)
O6 Gd1 O8 70.9(3)
O21 Gd1 O8 96.3(4)
O10 Gd1 O11 84.1(3)
O2 Gd1 O11 79.4(3)
O6 Gd1 O11 76.5(3)
O21 Gd1 O11 155.1(3)
O8 Gd1 O11 96.8(3)
O10 Gd1 O4 146.6(3)
O2 Gd1 O4 74.3(3)
O6 Gd1 O4 71.5(3)
O21 Gd1 O4 100.1(4)
O8 Gd1 O4 141.5(3)
O11 Gd1 O4 82.4(3)
O10 Gd1 O20 115.4(3)
O2 Gd1 O20 121.9(3)
O6 Gd1 O20 77.1(3)
O21 Gd1 O20 51.1(3)
O8 Gd1 O20 75.2(3)
O11 Gd1 O20 153.6(3)
O4 Gd1 O20 88.5(3)
N10 Cu1 O1 173.1(5)
N10 Cu1 O2 91.8(4)
O1 Cu1 O2 84.6(4)
N10 Cu1 N9 82.4(5)
O1 Cu1 N9 100.6(4)
O2 Cu1 N9 172.1(4)
N2 Cu2 O3 158.2(4)
N2 Cu2 O4 93.2(4)
O3 Cu2 O4 84.6(4)
N2 Cu2 N1 83.1(5)
O3 Cu2 N1 95.5(4)
O4 Cu2 N1 170.3(5)
N2 Cu2 O14 105.1(4)
O3 Cu2 O14 96.8(4)
O4 Cu2 O14 96.0(4)
N1 Cu2 O14 93.6(4)
O6 Cu3 N4 90.1(4)
O6 Cu3 O5 85.0(4)
N4 Cu3 O5 167.7(4)
O6 Cu3 N3 170.4(4)
N4 Cu3 N3 82.5(5)
O5 Cu3 N3 100.9(4)
O6 Cu3 O12 90.6(4)
N4 Cu3 O12 93.0(4)
O5 Cu3 O12 98.3(3)
N3 Cu3 O12 96.0(4)
N6 Cu4 O8 88.5(4)
N6 Cu4 O7 169.1(4)
O8 Cu4 O7 84.2(4)
N6 Cu4 N5 82.8(4)
O8 Cu4 N5 169.1(4)
O7 Cu4 N5 103.4(4)
N8 Cu5 O10 89.0(4)
N8 Cu5 O9 167.9(4)
O10 Cu5 O9 85.2(4)
N8 Cu5 N7 83.0(5)
O10 Cu5 N7 167.0(4)
O9 Cu5 N7 100.7(4)
N8 Cu5 O13 91.3(4)
O10 Cu5 O13 98.0(4)
O9 Cu5 O13 99.9(4)
N7 Cu5 O13 92.4(4)
C2 O1 Cu1 108.2(8)
N2 O2 Cu1 107.3(7)
N2 O2 Gd1 125.8(7)
Cu1 O2 Gd1 124.0(4)
C4 O3 Cu2 106.9(8)
N4 O4 Cu2 105.7(7)
N4 O4 Gd1 123.1(7)
Cu2 O4 Gd1 122.7(4)
C6 O5 Cu3 106.0(8)
N6 O6 Cu3 108.9(7)
N6 O6 Gd1 124.7(7)
Cu3 O6 Gd1 126.4(4)
C8 O7 Cu4 107.9(8)
N8 O8 Cu4 109.3(7)
N8 O8 Gd1 122.3(7)
Cu4 O8 Gd1 126.5(4)
C10 O9 Cu5 107.0(8)
N10 O10 Cu5 107.5(7)
N10 O10 Gd1 124.6(7)
Cu5 O10 Gd1 126.1(4)
Gd1 O11 H11B 107.3
Gd1 O11 H11C 107.1
H11B O11 H11C 106.9
Cu3 O12 H12E 110.8
Cu3 O12 H12F 111.0
H12E O12 H12F 109.0
Cu5 O13 H13B 104.4
Cu5 O13 H13C 105.0
H13B O13 H13C 105.8
Cu2 O14 H14B 109.5
Cu2 O14 H14C 109.5
H14B O14 H14C 108.2
H15B O15 H15C 107.4
H16C O16 H16D 108.3
H17C O17 H17D 108.8
H18C O18 H18D 108.6
H19C O19 H19D 108.6
C11 O20 Gd1 92.3(9)
C11 O21 Gd1 96.7(8)
C2 C1 N1 111.0(11)
C2 C1 H1A 109.4
N1 C1 H1A 109.4
C2 C1 H1B 109.4
N1 C1 H1B 109.4
H1A C1 H1B 108.0
N2 C2 O1 123.1(13)
N2 C2 C1 115.8(13)
O1 C2 C1 121.0(13)
N3 C3 C4 111.0(11)
N3 C3 H3A 109.4
C4 C3 H3A 109.4
N3 C3 H3B 109.4
C4 C3 H3B 109.4
H3A C3 H3B 108.0
N4 C4 O3 124.5(12)
N4 C4 C3 115.6(12)
O3 C4 C3 119.8(12)
N5 C5 C6 109.5(10)
N5 C5 H5A 109.8
C6 C5 H5A 109.8
N5 C5 H5B 109.8
C6 C5 H5B 109.8
H5A C5 H5B 108.2
O5 C6 N6 124.7(12)
O5 C6 C5 119.6(11)
N6 C6 C5 115.3(12)
N7 C7 C8 110.0(11)
N7 C7 H7A 109.7
C8 C7 H7A 109.7
N7 C7 H7B 109.7
C8 C7 H7B 109.7
H7A C7 H7B 108.2
O7 C8 N8 124.9(12)
O7 C8 C7 121.4(12)
N8 C8 C7 113.8(11)
C10 C9 N9 112.2(12)
C10 C9 H9A 109.2
N9 C9 H9A 109.2
C10 C9 H9B 109.2
N9 C9 H9B 109.2
H9A C9 H9B 107.9
N10 C10 O9 124.7(13)
N10 C10 C9 114.1(13)
O9 C10 C9 121.2(12)
O21 C11 O20 119.1(13)
O21 C11 C12 118.4(12)
O20 C11 C12 122.5(13)
C11 C12 H12A 109.5
C11 C12 H12B 109.5
H12A C12 H12B 109.5
C11 C12 H12C 109.5
H12A C12 H12C 109.5
H12B C12 H12C 109.5
C1 N1 Cu2 109.6(8)
C1 N1 H1C 109.7
Cu2 N1 H1C 109.7
C1 N1 H1D 109.7
Cu2 N1 H1D 109.7
H1C N1 H1D 108.2
C2 N2 O2 116.1(11)
C2 N2 Cu2 118.8(10)
O2 N2 Cu2 124.0(8)
C3 N3 Cu3 109.1(8)
C3 N3 H3C 109.9
Cu3 N3 H3C 109.9
C3 N3 H3D 109.9
Cu3 N3 H3D 109.9
H3C N3 H3D 108.3
C4 N4 O4 116.6(11)
C4 N4 Cu3 118.0(9)
O4 N4 Cu3 124.6(8)
C5 N5 Cu4 110.1(8)
C5 N5 H5C 109.6
Cu4 N5 H5C 109.6
C5 N5 H5D 109.6
Cu4 N5 H5D 109.6
H5C N5 H5D 108.1
C6 N6 O6 114.7(10)
C6 N6 Cu4 119.7(9)
O6 N6 Cu4 125.6(8)
C7 N7 Cu5 110.7(8)
C7 N7 H7C 109.5
Cu5 N7 H7C 109.5
C7 N7 H7D 109.5
Cu5 N7 H7D 109.5
H7C N7 H7D 108.1
C8 N8 O8 113.6(10)
C8 N8 Cu5 120.9(9)
O8 N8 Cu5 124.8(8)
C9 N9 Cu1 108.3(8)
C9 N9 H9C 110.0
Cu1 N9 H9C 110.0
C9 N9 H9D 110.0
Cu1 N9 H9D 110.0
H9C N9 H9D 108.4
C10 N10 O10 115.4(11)
C10 N10 Cu1 120.0(10)
O10 N10 Cu1 124.0(8)
O24 N11 O23 121.6(15)
O24 N11 O22 120.9(14)
O23 N11 O22 117.3(14)
O26 N12 O27 124.1(14)
O26 N12 O25 118.7(13)
O27 N12 O25 117.0(13)

loop_
_geom_bond_atom_site_label_1
_geom_bond_atom_site_label_2
_geom_bond_distance
Gd1 O10 2.393(9)
Gd1 O2 2.400(9)
Gd1 O6 2.410(9)
Gd1 O21 2.426(10)
Gd1 O8 2.425(9)
Gd1 O11 2.427(9)
Gd1 O4 2.438(9)
Gd1 O20 2.512(10)
Cu1 N10 1.890(12)
Cu1 O1 1.928(10)
Cu1 O2 1.947(9)
Cu1 N9 2.009(11)
Cu2 N2 1.916(11)
Cu2 O3 1.933(9)
Cu2 O4 1.982(9)
Cu2 N1 2.003(11)
Cu2 O14 2.311(10)
Cu3 O6 1.922(9)
Cu3 N4 1.929(11)
Cu3 O5 1.968(9)
Cu3 N3 1.996(11)
Cu3 O12 2.336(9)
Cu4 N6 1.907(11)
Cu4 O8 1.932(9)
Cu4 O7 1.947(9)
Cu4 N5 2.041(11)
Cu5 N8 1.899(11)
Cu5 O10 1.944(9)
Cu5 O9 1.949(9)
Cu5 N7 1.999(11)
Cu5 O13 2.362(9)
O1 C2 1.297(17)
O2 N2 1.391(14)
O3 C4 1.303(16)
O4 N4 1.399(13)
O5 C6 1.294(16)
O6 N6 1.392(14)
O7 C8 1.282(16)
O8 N8 1.404(14)
O9 C10 1.297(17)
O10 N10 1.408(14)
O11 H11B 0.8500
O11 H11C 0.8502
O12 H12E 0.8500
O12 H12F 0.8499
O13 H13B 0.8501
O13 H13C 0.8500
O14 H14B 0.8500
O14 H14C 0.8500
O15 H15B 0.8500
O15 H15C 0.8501
O16 H16C 0.8500
O16 H16D 0.8500
O17 H17C 0.8499
O17 H17D 0.8500
O18 H18C 0.8501
O18 H18D 0.8501
O19 H19C 0.8499
O19 H19D 0.8500
O20 C11 1.240(16)
O21 C11 1.233(17)
O22 N11 1.263(17)
O23 N11 1.210(18)
O24 N11 1.200(17)
O25 N12 1.291(17)
O26 N12 1.213(16)
O27 N12 1.230(16)
C1 C2 1.472(19)
C1 N1 1.506(18)
C1 H1A 0.9700
C1 H1B 0.9700
C2 N2 1.281(18)
C3 N3 1.478(18)
C3 C4 1.497(18)
C3 H3A 0.9700
C3 H3B 0.9700
C4 N4 1.265(17)
C5 N5 1.491(17)
C5 C6 1.536(19)
C5 H5A 0.9700
C5 H5B 0.9700
C6 N6 1.300(16)
C7 N7 1.506(17)
C7 C8 1.520(18)
C7 H7A 0.9700
C7 H7B 0.9700
C8 N8 1.295(17)
C9 C10 1.473(19)
C9 N9 1.492(18)
C9 H9A 0.9700
C9 H9B 0.9700
C10 N10 1.284(18)
C11 C12 1.50(2)
C12 H12A 0.9600
C12 H12B 0.9600
C12 H12C 0.9600
N1 H1C 0.8900
N1 H1D 0.8900
N3 H3C 0.8900
N3 H3D 0.8900
N5 H5C 0.8900
N5 H5D 0.8900
N7 H7C 0.8900
N7 H7D 0.8900
N9 H9C 0.8900
N9 H9D 0.8900

loop_
_geom_hbond_atom_site_label_D
_geom_hbond_atom_site_label_H
_geom_hbond_atom_site_label_A
_geom_hbond_distance_DH
_geom_hbond_distance_HA
_geom_hbond_distance_DA
_geom_hbond_angle_DHA
_geom_hbond_site_symmetry_A
N9 H9D O22 0.89 2.33 3.039(17) 136.9 .
N9 H9C O21 0.89 1.96 2.845(16) 173.8 2_665
N7 H7D O14 0.89 2.54 3.413(15) 167.5 1_545
N7 H7C O18 0.89 2.15 3.016(16) 162.6 2_656
N5 H5D O11 0.89 2.24 3.129(14) 174.1 2_766
N5 H5C O17 0.89 2.33 3.054(15) 138.1 .
N3 H3D O25 0.89 2.15 3.014(16) 162.8 1_665
N3 H3C N4 0.89 2.54 3.214(16) 132.7 2_776
N3 H3C O4 0.89 2.29 3.159(15) 164.3 2_776
N1 H1D O18 0.89 2.16 2.972(16) 150.8 2_766
N1 H1C O23 0.89 2.17 2.911(18) 140.9 1_565
N1 H1C O16 0.89 2.59 3.21(3) 127.6 2_676
C9 H9A N2 0.97 2.62 3.536(18) 157.0 2_665
C5 H5A N8 0.97 2.54 3.423(18) 150.9 2_766
C5 H5A O8 0.97 2.62 3.470(17) 145.8 2_766
C3 H3B O20 0.97 2.35 3.050(16) 128.9 2_776
C1 H1B O23 0.97 2.64 3.59(2) 164.6 2_765
C1 H1A O16 0.97 2.63 3.31(3) 126.7 2_676
O19 H19D N11 0.85 2.57 3.353(18) 153.6 .
O19 H19D O24 0.85 1.90 2.740(15) 172.2 .
O19 H19C O22 0.85 1.94 2.785(15) 171.9 2_765
O18 H18D O23 0.85 2.27 3.109(17) 169.8 1_556
O18 H18D O22 0.85 2.47 3.147(16) 137.4 1_556
O18 H18C N12 0.85 2.66 3.430(17) 151.4 .
O18 H18C O27 0.85 1.98 2.820(16) 169.0 .
O17 H17D O13 0.85 1.95 2.764(14) 159.3 2_666
O17 H17C O3 0.85 2.02 2.837(13) 159.8 2_776
O16 H16D O14 0.85 1.95 2.80(3) 176.6 2_676
O16 H16C O9 0.85 2.07 2.92(2) 176.0 2_666
O15 H15C O17 0.85 1.89 2.726(13) 165.9 .
O15 H15B O20 0.85 1.97 2.756(13) 154.2 .
O14 H14C O26 0.85 2.23 2.981(15) 146.7 2_666
O14 H14B O5 0.85 1.89 2.716(13) 165.4 2_776
O13 H13C O21 0.85 2.46 3.186(15) 143.8 .
O13 H13B O1 0.85 1.93 2.775(13) 170.6 2_665
O12 H12F N12 0.85 2.54 3.241(16) 140.0 2_766
O12 H12F O27 0.85 2.52 3.045(14) 121.3 2_766
O12 H12F O25 0.85 1.94 2.750(14) 160.0 2_766
O12 H12E O7 0.85 1.83 2.665(12) 166.8 2_766
O11 H11C O19 0.85 2.11 2.741(13) 130.6 .
O11 H11B O12 0.85 1.86 2.697(12) 170.4 .

loop_
_geom_torsion_atom_site_label_1
_geom_torsion_atom_site_label_2
_geom_torsion_atom_site_label_3
_geom_torsion_atom_site_label_4
_geom_torsion
Cu1 O1 C2 N2 -4.5(16)
Cu1 O1 C2 C1 173.0(11)
N1 C1 C2 N2 14.6(18)
N1 C1 C2 O1 -163.1(12)
Cu2 O3 C4 N4 -10.8(16)
Cu2 O3 C4 C3 168.3(10)
N3 C3 C4 N4 -7.9(17)
N3 C3 C4 O3 172.9(11)
Cu3 O5 C6 N6 9.2(15)
Cu3 O5 C6 C5 -178.4(10)
N5 C5 C6 O5 174.8(11)
N5 C5 C6 N6 -12.0(16)
Cu4 O7 C8 N8 -1.5(16)
Cu4 O7 C8 C7 179.3(10)
N7 C7 C8 O7 -167.9(12)
N7 C7 C8 N8 12.9(16)
Cu5 O9 C10 N10 3.6(17)
Cu5 O9 C10 C9 -175.8(11)
N9 C9 C10 N10 4.9(18)
N9 C9 C10 O9 -175.6(12)
Gd1 O21 C11 O20 9.2(15)
Gd1 O21 C11 C12 -166.9(12)
Gd1 O20 C11 O21 -8.8(15)
Gd1 O20 C11 C12 167.1(13)
C2 C1 N1 Cu2 -11.2(15)
O1 C2 N2 O2 -2.2(19)
C1 C2 N2 O2 -179.8(11)
O1 C2 N2 Cu2 166.5(10)
C1 C2 N2 Cu2 -11.1(17)
Cu1 O2 N2 C2 7.4(13)
Gd1 O2 N2 C2 168.8(9)
Cu1 O2 N2 Cu2 -160.6(6)
Gd1 O2 N2 Cu2 0.8(13)
C4 C3 N3 Cu3 18.1(13)
O3 C4 N4 O4 1.8(19)
C3 C4 N4 O4 -177.4(11)
O3 C4 N4 Cu3 171.7(10)
C3 C4 N4 Cu3 -7.5(16)
Cu2 O4 N4 C4 8.1(13)
Gd1 O4 N4 C4 156.4(9)
Cu2 O4 N4 Cu3 -161.1(6)
Gd1 O4 N4 Cu3 -12.7(13)
C6 C5 N5 Cu4 16.6(13)
O5 C6 N6 O6 -6.4(18)
C5 C6 N6 O6 -179.2(10)
O5 C6 N6 Cu4 173.5(10)
C5 C6 N6 Cu4 0.7(16)
Cu3 O6 N6 C6 -0.4(13)
Gd1 O6 N6 C6 176.9(9)
Cu3 O6 N6 Cu4 179.8(6)
Gd1 O6 N6 Cu4 -3.0(13)
C8 C7 N7 Cu5 -13.0(13)
O7 C8 N8 O8 3.5(18)
C7 C8 N8 O8 -177.3(10)
O7 C8 N8 Cu5 173.9(10)
C7 C8 N8 Cu5 -6.8(15)
Cu4 O8 N8 C8 -3.5(12)
Gd1 O8 N8 C8 -168.6(8)
Cu4 O8 N8 Cu5 -173.5(6)
Gd1 O8 N8 Cu5 21.4(12)
O10 Cu5 N8 C8 -170.5(10)
O9 Cu5 N8 C8 -110(2)
N7 Cu5 N8 C8 -0.7(10)
O13 Cu5 N8 C8 91.5(10)
O10 Cu5 N8 O8 -1.2(9)
O9 Cu5 N8 O8 60(2)
N7 Cu5 N8 O8 168.6(10)
O13 Cu5 N8 O8 -99.2(9)
C10 C9 N9 Cu1 -14.9(14)
O9 C10 N10 O10 0(2)
C9 C10 N10 O10 179.9(11)
O9 C10 N10 Cu1 -170.3(10)
C9 C10 N10 Cu1 9.1(17)
Cu5 O10 N10 C10 -4.3(13)
Gd1 O10 N10 C10 -169.8(9)
Cu5 O10 N10 Cu1 166.0(6)
Gd1 O10 N10 Cu1 0.5(13)
O2 Cu1 N10 C10 160.1(11)
N9 Cu1 N10 C10 -14.6(11)
O2 Cu1 N10 O10 -9.9(10)
N9 Cu1 N10 O10 175.5(10)
